data_1518497
loop_
_publ_author_name
'Gra\&sl, C.'
'Bodensteiner, M.'
'Zabel, M.'
'Scheer, M.'

_publ_section_title
;
 Synthesis of arsenic-rich Asnligand complexes from yellow arsenic
;
_journal_issue 2
_journal_name_full 'Chem. Sci.'
_journal_page_first 1379
_journal_paper_doi 10.1039/C4SC03543G
_journal_volume 6
_journal_year 2015
_chemical_formula_moiety 'C34 H58 As4 Co2, C H2 Cl2'
_chemical_formula_sum 'C35 H60 As4 Cl2 Co2'
_chemical_formula_weight 969.27
_space_group_crystal_system monoclinic
_space_group_IT_number 15
_space_group_name_Hall '-C 2yc'
_space_group_name_H-M_alt 'C 1 2/c 1'
_symmetry_space_group_name_Hall '-C 2yc'
_symmetry_space_group_name_H-M 'C 1 2/c 1'
_atom_sites_solution_hydrogens mixed
_atom_sites_solution_primary direct
_audit_creation_date 2014-10-07
_audit_creation_method
;
Olex2 1.2-beta
(compiled 2014.09.19 svn.r3010 for OlexSys, GUI svn.r4874)
;
_audit_update_record
;
2014-10-10 deposited with the CCDC.
2014-12-05 downloaded from the CCDC.
;
_cell_angle_alpha 90
_cell_angle_beta 107.903(5)
_cell_angle_gamma 90
_cell_formula_units_Z 4
_cell_length_a 17.8930(10)
_cell_length_b 19.9249(11)
_cell_length_c 11.6299(5)
_cell_measurement_reflns_used 7048
_cell_measurement_temperature 123(2)
_cell_measurement_theta_max 32.5380
_cell_measurement_theta_min 2.6777
_cell_volume 3945.5(4)
_computing_cell_refinement
;
CrysAlisPro, Oxford Diffraction Ltd.,
Version 1.171.33.41 (release 06-05-2009 CrysAlis171 .NET)
(compiled May  6 2009,17:20:42)
;
_computing_data_collection
;
CrysAlisPro, Oxford Diffraction Ltd.,
Version 1.171.33.41 (release 06-05-2009 CrysAlis171 .NET)
(compiled May  6 2009,17:20:42)
;
_computing_data_reduction
;
CrysAlisPro, Oxford Diffraction Ltd.,
Version 1.171.33.41 (release 06-05-2009 CrysAlis171 .NET)
(compiled May  6 2009,17:20:42)
;
_computing_molecular_graphics 'Olex2 (Dolomanov et al., 2009)'
_computing_publication_material 'Olex2 (Dolomanov et al., 2009)'
_computing_structure_refinement 'ShelXL (Sheldrick, 2008)'
_computing_structure_solution 'SIR97 (Burla et al., 2007)'
_diffrn_ambient_temperature 123.0(10)
_diffrn_detector_area_resol_mean 10.5431
_diffrn_measured_fraction_theta_full 0.999
_diffrn_measured_fraction_theta_max 0.900
_diffrn_measurement_details
;
  1 omega  -56.00   68.00   1.0000    8.0000
omega____ theta____ kappa____ phi______ frames
    -      -20.0628    0.0000  -30.0000 124

  2 omega  -99.00   11.00   1.0000    8.0000
omega____ theta____ kappa____ phi______ frames
    -      -20.0628  -77.0000   30.0000 110
;
_diffrn_measurement_device_type 'Xcalibur, Ruby, Gemini ultra'
_diffrn_measurement_method '\w scans'
_diffrn_orient_matrix_UB_11 0.0410788838
_diffrn_orient_matrix_UB_12 0.0017256743
_diffrn_orient_matrix_UB_13 0.0287187139
_diffrn_orient_matrix_UB_21 -0.0050290598
_diffrn_orient_matrix_UB_22 -0.0146162905
_diffrn_orient_matrix_UB_23 0.0527697952
_diffrn_orient_matrix_UB_31 0.0044534166
_diffrn_orient_matrix_UB_32 -0.0324488885
_diffrn_orient_matrix_UB_33 -0.0223330271
_diffrn_radiation_monochromator graphite
_diffrn_radiation_type MoK\a
_diffrn_radiation_wavelength 0.71073
_diffrn_reflns_av_R_equivalents 0.0241
_diffrn_reflns_av_unetI/netI 0.0373
_diffrn_reflns_Laue_measured_fraction_full 0.999
_diffrn_reflns_Laue_measured_fraction_max 0.900
_diffrn_reflns_limit_h_max 26
_diffrn_reflns_limit_h_min -27
_diffrn_reflns_limit_k_max 28
_diffrn_reflns_limit_k_min -17
_diffrn_reflns_limit_l_max 10
_diffrn_reflns_limit_l_min -17
_diffrn_reflns_number 13850
_diffrn_reflns_point_group_measured_fraction_full 0.999
_diffrn_reflns_point_group_measured_fraction_max 0.900
_diffrn_reflns_theta_full 25.242
_diffrn_reflns_theta_max 32.651
_diffrn_reflns_theta_min 2.686
_diffrn_source 'Enhance (Mo) X-ray Source'
_exptl_absorpt_coefficient_mu 4.329
_exptl_absorpt_correction_T_max 1.00000
_exptl_absorpt_correction_T_min 0.61578
_exptl_absorpt_correction_type multi-scan
_exptl_absorpt_process_details
;
CrysAlisPro, Oxford Diffraction Ltd.,
Version 1.171.33.41 (release 06-05-2009 CrysAlis171 .NET)
(compiled May  6 2009,17:20:42)
Empirical absorption correction using spherical harmonics,
 implemented in SCALE3 ABSPACK scaling algorithm.
;
_exptl_crystal_colour green
_exptl_crystal_colour_primary green
_exptl_crystal_density_diffrn 1.632
_exptl_crystal_description block
_exptl_crystal_F_000 1960
_exptl_crystal_recrystallization_method
'The material was recrystallised from a saturated DCM solution at -25 degree celsius.'
_exptl_crystal_size_max 0.58
_exptl_crystal_size_mid 0.37
_exptl_crystal_size_min 0.35
_refine_diff_density_max 1.679
_refine_diff_density_min -0.865
_refine_diff_density_rms 0.122
_refine_ls_extinction_method none
_refine_ls_goodness_of_fit_ref 1.087
_refine_ls_hydrogen_treatment constr
_refine_ls_matrix_type full
_refine_ls_number_parameters 204
_refine_ls_number_reflns 6515
_refine_ls_number_restraints 12
_refine_ls_restrained_S_all 1.100
_refine_ls_R_factor_all 0.0490
_refine_ls_R_factor_gt 0.0387
_refine_ls_shift/su_max 0.001
_refine_ls_shift/su_mean 0.000
_refine_ls_structure_factor_coef Fsqd
_refine_ls_weighting_details 'w=1/[\s^2^(Fo^2^)+(0.0395P)^2^+14.4499P] where P=(Fo^2^+2Fc^2^)/3'
_refine_ls_weighting_scheme calc
_refine_ls_wR_factor_gt 0.0948
_refine_ls_wR_factor_ref 0.0998
_reflns_Friedel_coverage 0.000
_reflns_number_gt 5548
_reflns_number_total 6515
_reflns_threshold_expression 'I > 2\s(I)'
_cod_data_source_file c4sc03543g1.cif
_cod_data_source_block cg101
_cod_depositor_comments 'Adding full bibliography for 1518346--1518500.cif.'
_cod_database_code 1518497
_shelxl_version_number 2014/6
_shelx_space_group_comment
;
The symmetry employed for this shelxl refinement is uniquely defined
by the following loop, which should always be used as a source of
symmetry information in preference to the above space-group names.
They are only intended as comments.
;
_shelx_estimated_absorpt_t_max 0.313
_shelx_estimated_absorpt_t_min 0.188
_reflns_odcompleteness_completeness 99.84
_reflns_odcompleteness_iscentric 1
_reflns_odcompleteness_theta 30.44
_olex2_refinement_description
;
1. Fixed Uiso
 At 1.2 times of:
  All C(H,H,H,H) groups
2. Uiso/Uaniso restraints and constraints
C1S \\sim Cl2 \\sim Cl1: within 2A with sigma of 0.001 and sigma for terminal
atoms of 0.005
3. Others
 Fixed Sof: H1SA(0.25) H1SB(0.25) H1SD(0.25) H1SC(0.25) Cl1(0.1) Cl2(0.9)
 Fixed Uiso: H2(0.016) H5(0.017) H7A(0.034) H7B(0.034) H7C(0.034) H8A(0.034)
 H8B(0.034) H8C(0.034) H9A(0.032) H9B(0.032) H9C(0.032) H11A(0.034) H11B(0.034)
 H11C(0.034) H12A(0.039) H12B(0.039) H12C(0.039) H13A(0.036) H13B(0.036)
 H13C(0.036) H15A(0.035) H15B(0.035) H15C(0.035) H16A(0.031) H16B(0.031)
 H16C(0.031) H17A(0.028) H17B(0.028) H17C(0.028)
 Fixed X: H2(0.2436) H5(0.4477) H7A(0.576599) H7B(0.504) H7C(0.5439)
 H8A(0.4157) H8B(0.435399) H8C(0.5037) H9A(0.476799) H9B(0.558101) H9C(0.5328)
 H11A(0.255301) H11B(0.3141) H11C(0.2244) H12A(0.323201) H12B(0.365101)
 H12C(0.3956) H13A(0.194201) H13B(0.1785) H13C(0.228701) H15A(0.327901)
 H15B(0.4161) H15C(0.361201) H16A(0.3696) H16B(0.385) H16C(0.4416) H17A(0.2146)
 H17B(0.2473) H17C(0.232699)
 Fixed Y: H2(0.803) H5(0.727901) H7A(0.9008) H7B(0.915) H7C(0.8422) H8A(0.908)
 H8B(0.9577) H8C(0.933999) H9A(0.7899) H9B(0.828801) H9C(0.771) H11A(1.003301)
 H11B(0.9521) H11C(0.9313) H12A(1.0157) H12B(0.9519) H12C(0.980399)
 H13A(0.9703) H13B(0.8943) H13C(0.9098) H15A(0.6097) H15B(0.6244) H15C(0.5758)
 H16A(0.7222) H16B(0.643001) H16C(0.691801) H17A(0.660901) H17B(0.623201)
 H17C(0.7026)
 Fixed Z: H2(0.167601) H5(0.4135) H7A(0.4832) H7B(0.364901) H7C(0.3868)
 H8A(0.603701) H8B(0.508801) H8C(0.6265) H9A(0.629001) H9B(0.6499) H9C(0.55)
 H11A(0.3842) H11B(0.474199) H11C(0.4108) H12A(0.2291) H12B(0.191901)
 H12C(0.327001) H13A(0.1725) H13B(0.2033) H13C(0.113701) H15A(0.3316)
 H15B(0.333) H15C(0.232599) H16A(0.061201) H16B(0.068901) H16C(0.166901)
 H17A(0.1668) H17B(0.070499) H17C(0.0606)
4.a Secondary CH2 refined with riding coordinates:
 C1S(H1SA,H1SB), C1S(H1SD,H1SC)
;
_olex2_exptl_crystal_mounting_method 'The crystal was mounted on a MITIGEN holder oil'
_olex2_submission_special_instructions 'No special instructions were received'

loop_
_space_group_symop_operation_xyz
'x, y, z'
'-x, y, -z+1/2'
'x+1/2, y+1/2, z'
'-x+1/2, y+1/2, -z+1/2'
'-x, -y, -z'
'x, -y, z-1/2'
'-x+1/2, -y+1/2, -z'
'x+1/2, -y+1/2, z-1/2'

loop_
_atom_site_label
_atom_site_type_symbol
_atom_site_fract_x
_atom_site_fract_y
_atom_site_fract_z
_atom_site_U_iso_or_equiv
_atom_site_adp_type
_atom_site_occupancy
_atom_site_site_symmetry_order
_atom_site_calc_flag
_atom_site_refinement_flags_posn
_atom_site_refinement_flags_adp
_atom_site_refinement_flags_occupancy
_atom_site_disorder_assembly
_atom_site_disorder_group
As1 As 0.20331(2) 0.68552(2) 0.39428(2) 0.01909(8) Uani 1 1 d . . . . .
As2 As 0.16515(2) 0.79403(2) 0.40414(3) 0.02009(8) Uani 1 1 d . . . . .
Co1 Co 0.30088(2) 0.77382(2) 0.41205(3) 0.01158(8) Uani 1 1 d . . . . .
C1 C 0.34069(16) 0.74173(12) 0.2681(2) 0.0135(4) Uani 1 1 d . . . . .
C2 C 0.29351(16) 0.80014(12) 0.2361(2) 0.0136(4) Uani 1 1 d . . . . .
C3 C 0.32765(16) 0.85463(13) 0.3166(2) 0.0143(5) Uani 1 1 d . . . . .
C4 C 0.40025(16) 0.82859(13) 0.4013(2) 0.0134(4) Uani 1 1 d . . . . .
C5 C 0.40492(15) 0.75933(13) 0.3698(2) 0.0137(4) Uani 1 1 d . . . . .
C6 C 0.47198(17) 0.85976(14) 0.4949(2) 0.0171(5) Uani 1 1 d . . . . .
C7 C 0.52930(18) 0.88141(16) 0.4261(3) 0.0227(6) Uani 1 1 d . . . . .
C8 C 0.45515(19) 0.92037(15) 0.5649(3) 0.0225(6) Uani 1 1 d . . . . .
C9 C 0.51362(18) 0.80771(16) 0.5894(2) 0.0215(6) Uani 1 1 d . . . . .
C10 C 0.29172(17) 0.92591(13) 0.2935(2) 0.0172(5) Uani 1 1 d . . . . .
C11 C 0.2694(2) 0.95587(14) 0.4003(3) 0.0228(6) Uani 1 1 d . . . . .
C12 C 0.3491(2) 0.97276(14) 0.2571(3) 0.0262(6) Uani 1 1 d . . . . .
C13 C 0.2166(2) 0.92504(15) 0.1862(3) 0.0239(6) Uani 1 1 d . . . . .
C14 C 0.33363(17) 0.67657(13) 0.1973(2) 0.0156(5) Uani 1 1 d . . . . .
C15 C 0.3624(2) 0.61620(14) 0.2812(3) 0.0235(6) Uani 1 1 d . . . . .
C16 C 0.38736(18) 0.68406(15) 0.1161(3) 0.0203(5) Uani 1 1 d . . . . .
C17 C 0.24949(17) 0.66480(14) 0.1166(2) 0.0186(5) Uani 1 1 d . . . . .
H2 H 0.2436 0.8030 0.1676 0.016 Uiso 1 1 d . . . . .
H5 H 0.4477 0.7279 0.4135 0.017 Uiso 1 1 d . . . . .
H7A H 0.5766 0.9008 0.4832 0.034 Uiso 1 1 d . . . . .
H7B H 0.5040 0.9150 0.3649 0.034 Uiso 1 1 d . . . . .
H7C H 0.5439 0.8422 0.3868 0.034 Uiso 1 1 d . . . . .
H8A H 0.4157 0.9080 0.6037 0.034 Uiso 1 1 d . . . . .
H8B H 0.4354 0.9577 0.5088 0.034 Uiso 1 1 d . . . . .
H8C H 0.5037 0.9340 0.6265 0.034 Uiso 1 1 d . . . . .
H9A H 0.4768 0.7899 0.6290 0.032 Uiso 1 1 d . . . . .
H9B H 0.5581 0.8288 0.6499 0.032 Uiso 1 1 d . . . . .
H9C H 0.5328 0.7710 0.5500 0.032 Uiso 1 1 d . . . . .
H11A H 0.2553 1.0033 0.3842 0.034 Uiso 1 1 d . . . . .
H11B H 0.3141 0.9521 0.4742 0.034 Uiso 1 1 d . . . . .
H11C H 0.2244 0.9313 0.4108 0.034 Uiso 1 1 d . . . . .
H12A H 0.3232 1.0157 0.2291 0.039 Uiso 1 1 d . . . . .
H12B H 0.3651 0.9519 0.1919 0.039 Uiso 1 1 d . . . . .
H12C H 0.3956 0.9804 0.3270 0.039 Uiso 1 1 d . . . . .
H13A H 0.1942 0.9703 0.1725 0.036 Uiso 1 1 d . . . . .
H13B H 0.1785 0.8943 0.2033 0.036 Uiso 1 1 d . . . . .
H13C H 0.2287 0.9098 0.1137 0.036 Uiso 1 1 d . . . . .
H15A H 0.3279 0.6097 0.3316 0.035 Uiso 1 1 d . . . . .
H15B H 0.4161 0.6244 0.3330 0.035 Uiso 1 1 d . . . . .
H15C H 0.3612 0.5758 0.2326 0.035 Uiso 1 1 d . . . . .
H16A H 0.3696 0.7222 0.0612 0.031 Uiso 1 1 d . . . . .
H16B H 0.3850 0.6430 0.0689 0.031 Uiso 1 1 d . . . . .
H16C H 0.4416 0.6918 0.1669 0.031 Uiso 1 1 d . . . . .
H17A H 0.2146 0.6609 0.1668 0.028 Uiso 1 1 d . . . . .
H17B H 0.2473 0.6232 0.0705 0.028 Uiso 1 1 d . . . . .
H17C H 0.2327 0.7026 0.0606 0.028 Uiso 1 1 d . . . . .
C1S C 0.5000 0.5844(5) 0.7500 0.0717(18) Uani 1 2 d S T P . .
H1SA H 0.5454 0.5542 0.7835 0.086 Uiso 0.25 1 calc R . . A 1
H1SB H 0.4546 0.5542 0.7165 0.086 Uiso 0.25 1 calc R . . A 1
H1SD H 0.5448 0.6135 0.7498 0.086 Uiso 0.25 1 calc R . . B 2
H1SC H 0.4552 0.6135 0.7502 0.086 Uiso 0.25 1 calc R . . B 2
Cl1 Cl 0.5196(10) 0.6215(8) 0.6012(12) 0.074(2) Uani 0.1 1 d . . . C 1
Cl2 Cl 0.47387(14) 0.53314(11) 0.62045(17) 0.0961(6) Uani 0.9 1 d . . . C 2

loop_
_atom_site_aniso_label
_atom_site_aniso_U_11
_atom_site_aniso_U_22
_atom_site_aniso_U_33
_atom_site_aniso_U_23
_atom_site_aniso_U_13
_atom_site_aniso_U_12
As1 0.02437(16) 0.02137(14) 0.01465(13) -0.00594(10) 0.01058(11) -0.01089(11)
As2 0.01666(14) 0.02616(15) 0.01867(14) 0.00914(11) 0.00726(11) 0.00208(11)
Co1 0.01453(17) 0.01064(15) 0.01087(14) -0.00031(11) 0.00584(12) -0.00202(12)
C1 0.0184(12) 0.0120(10) 0.0122(10) -0.0009(8) 0.0079(9) -0.0019(9)
C2 0.0190(12) 0.0120(10) 0.0103(10) 0.0005(8) 0.0054(9) 0.0002(9)
C3 0.0200(13) 0.0121(10) 0.0121(10) -0.0001(8) 0.0068(9) -0.0014(9)
C4 0.0167(12) 0.0136(11) 0.0118(10) -0.0010(8) 0.0071(9) -0.0036(9)
C5 0.0149(12) 0.0146(11) 0.0126(10) -0.0010(8) 0.0057(9) -0.0019(9)
C6 0.0188(13) 0.0189(12) 0.0149(11) -0.0032(9) 0.0074(10) -0.0071(10)
C7 0.0219(14) 0.0275(14) 0.0212(13) -0.0012(11) 0.0104(11) -0.0069(12)
C8 0.0265(15) 0.0210(13) 0.0211(13) -0.0090(10) 0.0090(11) -0.0100(11)
C9 0.0189(14) 0.0283(14) 0.0157(12) -0.0004(10) 0.0029(10) -0.0055(11)
C10 0.0245(14) 0.0116(11) 0.0169(11) -0.0004(9) 0.0082(10) 0.0016(10)
C11 0.0322(16) 0.0153(12) 0.0233(13) -0.0029(10) 0.0122(12) 0.0024(11)
C12 0.0397(19) 0.0135(12) 0.0298(15) 0.0045(11) 0.0168(14) -0.0017(12)
C13 0.0314(17) 0.0167(12) 0.0227(13) 0.0017(10) 0.0069(12) 0.0071(11)
C14 0.0201(13) 0.0120(11) 0.0156(11) -0.0036(9) 0.0068(10) -0.0017(9)
C15 0.0329(17) 0.0115(11) 0.0242(13) -0.0005(10) 0.0061(12) 0.0015(11)
C16 0.0224(14) 0.0214(13) 0.0193(12) -0.0061(10) 0.0098(11) -0.0018(11)
C17 0.0205(13) 0.0179(12) 0.0179(12) -0.0059(9) 0.0066(10) -0.0040(10)
C1S 0.071(4) 0.078(4) 0.060(3) 0.000 0.011(3) 0.000
Cl1 0.089(5) 0.084(5) 0.054(4) -0.007(4) 0.027(4) 0.023(4)
Cl2 0.1039(16) 0.1017(14) 0.0684(10) -0.0235(10) 0.0052(10) 0.0212(12)

loop_
_atom_type_symbol
_atom_type_description
_atom_type_scat_dispersion_real
_atom_type_scat_dispersion_imag
_atom_type_scat_source
C C 0.0030 0.0020 'International Tables Vol C Tables 4.2.6.8 and 6.1.1.4'
H H 0.0000 0.0000 'International Tables Vol C Tables 4.2.6.8 and 6.1.1.4'
As As 0.0500 2.0060 'International Tables Vol C Tables 4.2.6.8 and 6.1.1.4'
Cl Cl 0.1480 0.1590 'International Tables Vol C Tables 4.2.6.8 and 6.1.1.4'
Co Co 0.3490 0.9720 'International Tables Vol C Tables 4.2.6.8 and 6.1.1.4'

loop_
_geom_angle_atom_site_label_1
_geom_angle_atom_site_label_2
_geom_angle_atom_site_label_3
_geom_angle
_geom_angle_site_symmetry_1
_geom_angle_site_symmetry_3
As2 As1 As2 90.434(13) . 7_566
As2 As1 Co1 62.599(13) . 7_566
As2 As1 Co1 61.974(14) . .
Co1 As1 As2 55.119(12) . 7_566
Co1 As1 As2 55.152(12) 7_566 7_566
Co1 As1 Co1 84.594(15) 7_566 .
As1 As2 As1 89.566(13) . 7_566
As1 As2 Co1 62.271(13) . .
As1 As2 Co1 61.418(13) . 7_566
Co1 As2 As1 54.510(12) . 7_566
Co1 As2 As1 55.095(12) 7_566 7_566
Co1 As2 Co1 84.170(15) . 7_566
As1 Co1 As1 95.408(15) 7_566 .
As1 Co1 As2 69.787(14) . 7_566
As1 Co1 As2 55.983(13) 7_566 7_566
As1 Co1 As2 70.337(15) 7_566 .
As2 Co1 As1 55.755(14) . .
As2 Co1 As2 95.828(15) . 7_566
C1 Co1 As1 96.97(7) . .
C1 Co1 As1 162.92(8) . 7_566
C1 Co1 As2 126.59(8) . .
C1 Co1 As2 118.20(7) . 7_566
C1 Co1 C4 67.40(10) . .
C2 Co1 As1 105.74(7) . .
C2 Co1 As1 145.38(7) . 7_566
C2 Co1 As2 99.24(8) . .
C2 Co1 As2 157.70(7) . 7_566
C2 Co1 C1 39.60(10) . .
C2 Co1 C3 40.42(10) . .
C2 Co1 C4 67.21(10) . .
C2 Co1 C5 66.04(10) . .
C3 Co1 As1 141.58(8) . .
C3 Co1 As1 108.32(7) . 7_566
C3 Co1 As2 148.64(8) . 7_566
C3 Co1 As2 103.95(8) . .
C3 Co1 C1 67.92(10) . .
C3 Co1 C4 40.60(10) . .
C4 Co1 As1 162.83(7) . .
C4 Co1 As1 98.58(7) . 7_566
C4 Co1 As2 110.40(7) . 7_566
C4 Co1 As2 139.16(7) . .
C5 Co1 As1 123.47(7) . 7_566
C5 Co1 As1 123.15(7) . .
C5 Co1 As2 164.93(7) . .
C5 Co1 As2 97.44(7) . 7_566
C5 Co1 C1 39.46(10) . .
C5 Co1 C3 67.37(10) . .
C5 Co1 C4 39.91(10) . .
C2 C1 Co1 68.95(14) . .
C2 C1 C14 127.9(2) . .
C5 C1 Co1 69.38(14) . .
C5 C1 C2 106.3(2) . .
C5 C1 C14 125.0(2) . .
C14 C1 Co1 134.11(18) . .
C1 C2 Co1 71.45(14) . .
C1 C2 C3 110.4(2) . .
C3 C2 Co1 70.41(14) . .
C2 C3 Co1 69.17(14) . .
C2 C3 C4 106.3(2) . .
C2 C3 C10 120.6(2) . .
C4 C3 Co1 70.77(14) . .
C4 C3 C10 132.6(2) . .
C10 C3 Co1 130.30(18) . .
C3 C4 Co1 68.63(14) . .
C3 C4 C6 135.2(2) . .
C5 C4 Co1 68.68(14) . .
C5 C4 C3 106.2(2) . .
C5 C4 C6 117.9(2) . .
C6 C4 Co1 134.31(17) . .
C1 C5 Co1 71.16(15) . .
C1 C5 C4 110.8(2) . .
C4 C5 Co1 71.41(15) . .
C4 C6 C7 106.8(2) . .
C4 C6 C8 115.9(2) . .
C8 C6 C7 108.9(2) . .
C9 C6 C4 110.6(2) . .
C9 C6 C7 107.9(2) . .
C9 C6 C8 106.5(2) . .
C11 C10 C3 114.4(2) . .
C11 C10 C12 110.3(2) . .
C12 C10 C3 109.1(2) . .
C13 C10 C3 110.2(2) . .
C13 C10 C11 106.4(2) . .
C13 C10 C12 106.0(2) . .
C1 C14 C15 111.6(2) . .
C1 C14 C16 106.5(2) . .
C1 C14 C17 111.5(2) . .
C15 C14 C16 108.3(2) . .
C17 C14 C15 110.2(2) . .
C17 C14 C16 108.6(2) . .
Cl1 C1S Cl1 136.8(10) . 2_656
Cl2 C1S Cl2 109.1(5) 2_656 .

loop_
_geom_bond_atom_site_label_1
_geom_bond_atom_site_label_2
_geom_bond_distance
_geom_bond_site_symmetry_2
As1 As2 2.2807(4) .
As1 As2 2.7945(5) 7_566
As1 Co1 2.4421(4) .
As1 Co1 2.4163(4) 7_566
As2 As1 2.7945(5) 7_566
As2 Co1 2.4429(4) 7_566
As2 Co1 2.4354(5) .
Co1 As1 2.4162(4) 7_566
Co1 As2 2.4429(4) 7_566
Co1 C1 2.110(2) .
Co1 C2 2.077(2) .
Co1 C3 2.094(2) .
Co1 C4 2.123(3) .
Co1 C5 2.086(3) .
C1 C2 1.419(4) .
C1 C5 1.417(4) .
C1 C14 1.522(3) .
C2 C3 1.441(4) .
C3 C4 1.463(4) .
C3 C10 1.548(4) .
C4 C5 1.437(4) .
C4 C6 1.536(4) .
C6 C7 1.544(4) .
C6 C8 1.537(4) .
C6 C9 1.528(4) .
C10 C11 1.537(4) .
C10 C12 1.540(4) .
C10 C13 1.528(4) .
C14 C15 1.535(4) .
C14 C16 1.548(4) .
C14 C17 1.528(4) .
C1S Cl1 2.010(15) 2_656
C1S Cl1 2.010(15) .
C1S Cl2 1.760(6) 2_656
C1S Cl2 1.760(6) .
